data_8104474
loop_
_publ_author_name
'Eisenmann, B.'
'Hofmann, A.'

_publ_section_title
;
 Crystal structure of potassium phyllo-dithioindate(III)
;
_journal_name_full 'Zeitschrift fuer Kristallographie (149,1979-)'
_journal_page_first 318
_journal_page_last 319
_journal_volume 195
_journal_year 1991
_chemical_formula_sum 'In K S2'
_chemical_name_systematic 'K (In S2)'
_space_group_IT_number 15
_symmetry_space_group_name_Hall '-C 2yc'
_symmetry_space_group_name_H-M 'C 1 2/c 1'
_cell_angle_alpha 90
_cell_angle_beta 100.6
_cell_angle_gamma 90
_cell_formula_units_Z 16
_cell_length_a 11.003
_cell_length_b 10.995
_cell_length_c 15.021
_cell_volume 1786.200
_citation_journal_id_ASTM ZEKRDZ
_cod_data_source_file Eisenmann_ZEKRDZ_1991_1443.cif
_cod_data_source_block In1K1S2
_cod_original_cell_volume 1786.2
_cod_original_formula_sum 'In1 K1 S2'
_cod_database_code 8104474

loop_
_symmetry_equiv_pos_as_xyz
x,y,z
-x,y,-z+1/2
-x,-y,-z
x,-y,z-1/2
x+1/2,y+1/2,z
-x+1/2,y+1/2,-z+1/2
-x+1/2,-y+1/2,-z
x+1/2,-y+1/2,z-1/2

loop_
_atom_site_label
_atom_site_type_symbol
_atom_site_fract_x
_atom_site_fract_y
_atom_site_fract_z
_atom_site_occupancy
_atom_site_U_iso_or_equiv
S3 S-2 0.20168 0.06425 0.05566 1 0.0
S4 S-2 0.25972 0.31215 0.25059 1 0.0
K1 K+1 0.46581 0.3126 0.11604 1 0.0
S1 S-2 0 0.05128 0.25 1 0.0
S2 S-2 0 0.57156 0.25 1 0.0
K2 K+1 0.28315 0.06179 0.38346 1 0.0
In2 In+3 0.14776 0.43613 0.34478 1 0.0
In1 In+3 0.10038 0.18851 0.15523 1 0.0
S5 S-2 0.04847 0.31289 0.44642 1 0.0
